data_1513501
loop_
_publ_author_name
'Wu, Yayang'
'Cheng, Chi'
'Jiao, Lijuan'
'Yu, Changjiang'
'Wang, Sufan'
'Wei, Yun'
'Mu, Xiaolong'
'Hao, Erhong'

_publ_section_title
;
 \b-Thiophene-Fused BF2-Azadipyrromethenes as Near-Infrared Dyes.
;
_journal_issue 3
_journal_name_full 'Organic letters'
_journal_page_first 748
_journal_page_last 751
_journal_paper_doi 10.1021/ol4034622
_journal_volume 16
_journal_year 2014
_chemical_formula_sum 'C54 H42 B F2 N3 O6 S2'
_chemical_formula_weight 941.84
_chemical_name_common azaBDTP5c
_chemical_name_systematic
;

 ?

;
_space_group_IT_number 2
_symmetry_cell_setting triclinic
_symmetry_space_group_name_Hall '-P 1'
_symmetry_space_group_name_H-M 'P -1'
_atom_sites_solution_hydrogens geom
_atom_sites_solution_primary direct
_atom_sites_solution_secondary difmap
_audit_creation_method SHELXL-97
_cell_angle_alpha 92.0090(10)
_cell_angle_beta 93.810(2)
_cell_angle_gamma 111.4960(10)
_cell_formula_units_Z 4
_cell_length_a 13.4459(12)
_cell_length_b 17.5551(16)
_cell_length_c 20.9947(19)
_cell_measurement_reflns_used 4920
_cell_measurement_temperature 293(2)
_cell_measurement_theta_max 0.00
_cell_measurement_theta_min 0.00
_cell_volume 4591.4(7)
_computing_cell_refinement 'Bruker SMART'
_computing_data_collection 'Bruker SMART'
_computing_data_reduction 'Bruker SAINT'
_computing_molecular_graphics 'Bruker SHELXTL'
_computing_publication_material 'Bruker SHELXTL'
_computing_structure_refinement 'SHELXL-97 (Sheldrick, 1997)'
_computing_structure_solution 'SHELXS-97 (Sheldrick, 1990)'
_diffrn_ambient_temperature 293(2)
_diffrn_measured_fraction_theta_full 0.990
_diffrn_measured_fraction_theta_max 0.990
_diffrn_measurement_device_type 'CCD area detector'
_diffrn_measurement_method 'phi and omega scans'
_diffrn_radiation_monochromator graphite
_diffrn_radiation_source 'fine-focus sealed tube'
_diffrn_radiation_type MoK\a
_diffrn_radiation_wavelength 0.71073
_diffrn_reflns_av_R_equivalents 0.0598
_diffrn_reflns_av_sigmaI/netI 0.1095
_diffrn_reflns_limit_h_max 15
_diffrn_reflns_limit_h_min -15
_diffrn_reflns_limit_k_max 20
_diffrn_reflns_limit_k_min -20
_diffrn_reflns_limit_l_max 24
_diffrn_reflns_limit_l_min -24
_diffrn_reflns_number 32957
_diffrn_reflns_theta_full 25.00
_diffrn_reflns_theta_max 25.00
_diffrn_reflns_theta_min 1.53
_exptl_absorpt_coefficient_mu 0.181
_exptl_absorpt_correction_T_max 0.9822
_exptl_absorpt_correction_T_min 0.9751
_exptl_absorpt_correction_type multi-scan
_exptl_crystal_colour colorless
_exptl_crystal_density_diffrn 1.363
_exptl_crystal_density_method 'not measured'
_exptl_crystal_description block
_exptl_crystal_F_000 1960
_exptl_crystal_size_max 0.14
_exptl_crystal_size_mid 0.12
_exptl_crystal_size_min 0.10
_refine_diff_density_max 0.640
_refine_diff_density_min -0.350
_refine_diff_density_rms 0.044
_refine_ls_extinction_method none
_refine_ls_goodness_of_fit_ref 1.081
_refine_ls_hydrogen_treatment mixed
_refine_ls_matrix_type full
_refine_ls_number_parameters 1237
_refine_ls_number_reflns 15983
_refine_ls_number_restraints 0
_refine_ls_restrained_S_all 1.081
_refine_ls_R_factor_all 0.1572
_refine_ls_R_factor_gt 0.0591
_refine_ls_shift/su_max 0.043
_refine_ls_shift/su_mean 0.001
_refine_ls_structure_factor_coef Fsqd
_refine_ls_weighting_details 'calc w=1/[\s^2^(Fo^2^)+(0.0183P)^2^+0.0810P] where P=(Fo^2^+2Fc^2^)/3'
_refine_ls_weighting_scheme calc
_refine_ls_wR_factor_gt 0.0860
_refine_ls_wR_factor_ref 0.1042
_reflns_number_gt 6866
_reflns_number_total 15983
_reflns_threshold_expression >2sigma(I)
_cod_data_source_file ol4034622_si_002.cif
_cod_data_source_block 130922a_0m
_cod_depositor_comments
;
The following automatic conversions were performed:

'_symmetry_cell_setting' value 'Triclinic' changed to 'triclinic'
according to
/usr/data/users/saulius/automatic-downloads/current/ACS/lib/dictionaries/cif_core.dic
dictionary named 'cif_core.dic' version 2.4.2 from 2011-04-26.

Automatic conversion script
Id: cif_fix_values 2281 2013-09-26 08:29:07Z andrius 
;
_cod_original_sg_symbol_H-M P-1
_cod_database_code 1513501

loop_
_symmetry_equiv_pos_as_xyz
'x, y, z'
'-x, -y, -z'

loop_
_atom_site_label
_atom_site_type_symbol
_atom_site_fract_x
_atom_site_fract_y
_atom_site_fract_z
_atom_site_U_iso_or_equiv
_atom_site_adp_type
_atom_site_occupancy
_atom_site_symmetry_multiplicity
_atom_site_calc_flag
_atom_site_refinement_flags
B1 B 0.0810(4) 0.3604(3) 0.7103(2) 0.0530(12) Uani 1 1 d .
B2 B 0.7463(3) 0.5047(3) 0.7886(2) 0.0469(11) Uani 1 1 d .
C1 C -0.1648(3) 0.1408(2) 0.57527(19) 0.0682(12) Uani 1 1 d .
C2 C -0.1099(3) 0.2165(2) 0.60700(17) 0.0559(11) Uani 1 1 d .
C3 C -0.0284(3) 0.2126(2) 0.65136(18) 0.0541(10) Uani 1 1 d .
C4 C -0.0205(3) 0.1343(2) 0.65151(17) 0.0570(10) Uani 1 1 d .
C5 C 0.0669(3) 0.1383(2) 0.69206(17) 0.0538(10) Uani 1 1 d .
C6 C 0.1089(3) 0.2215(2) 0.71909(18) 0.0540(10) Uani 1 1 d .
C7 C 0.2233(3) 0.3298(2) 0.78381(17) 0.0528(10) Uani 1 1 d .
C8 C 0.3125(3) 0.3686(2) 0.83097(17) 0.0505(10) Uani 1 1 d .
C9 C 0.3218(3) 0.4492(2) 0.83354(16) 0.0507(10) Uani 1 1 d .
C10 C 0.2438(3) 0.4599(2) 0.79000(17) 0.0492(10) Uani 1 1 d .
C11 C 0.2521(3) 0.5427(2) 0.78774(17) 0.0502(10) Uani 1 1 d .
C12 C 0.3326(3) 0.5931(2) 0.83129(16) 0.0494(10) Uani 1 1 d .
C13 C -0.2564(3) 0.1164(2) 0.5262(2) 0.0725(12) Uani 1 1 d .
C14 C -0.2681(4) 0.0577(3) 0.4771(2) 0.0915(15) Uani 1 1 d .
H14 H -0.2163 0.0344 0.4749 0.110 Uiso 1 1 calc R
C15 C -0.3551(4) 0.0328(3) 0.4313(2) 0.1055(18) Uani 1 1 d .
H15 H -0.3613 -0.0066 0.3989 0.127 Uiso 1 1 calc R
C16 C -0.4314(4) 0.0666(3) 0.4345(3) 0.1092(19) Uani 1 1 d .
C17 C -0.4240(4) 0.1242(3) 0.4833(3) 0.1129(19) Uani 1 1 d .
H17 H -0.4774 0.1458 0.4857 0.135 Uiso 1 1 calc R
C18 C -0.3366(4) 0.1494(3) 0.5283(2) 0.1042(17) Uani 1 1 d .
H18 H -0.3309 0.1889 0.5605 0.125 Uiso 1 1 calc R
C19 C -0.5419(5) -0.0138(3) 0.3443(3) 0.178(3) Uani 1 1 d .
H19A H -0.4905 0.0065 0.3133 0.267 Uiso 1 1 calc R
H19B H -0.6131 -0.0284 0.3239 0.267 Uiso 1 1 calc R
H19C H -0.5344 -0.0614 0.3619 0.267 Uiso 1 1 calc R
C20 C -0.1332(3) 0.2903(2) 0.59013(18) 0.0537(10) Uani 1 1 d .
C21 C -0.1111(3) 0.3204(2) 0.53074(19) 0.0735(13) Uani 1 1 d .
H21 H -0.0734 0.2987 0.5047 0.088 Uiso 1 1 calc R
C22 C -0.1431(3) 0.3818(3) 0.50845(19) 0.0824(14) Uani 1 1 d .
H22 H -0.1256 0.4017 0.4686 0.099 Uiso 1 1 calc R
C23 C -0.2003(3) 0.4124(3) 0.5456(2) 0.0689(12) Uani 1 1 d .
C24 C -0.2186(3) 0.3879(2) 0.6068(2) 0.0708(12) Uani 1 1 d .
H24 H -0.2529 0.4121 0.6333 0.085 Uiso 1 1 calc R
C25 C -0.1855(3) 0.3268(2) 0.62831(18) 0.0659(12) Uani 1 1 d .
H25 H -0.1987 0.3098 0.6694 0.079 Uiso 1 1 calc R
C26 C -0.2329(4) 0.4930(3) 0.4621(2) 0.1221(19) Uani 1 1 d .
H26A H -0.1586 0.5230 0.4567 0.183 Uiso 1 1 calc R
H26B H -0.2734 0.5271 0.4534 0.183 Uiso 1 1 calc R
H26C H -0.2593 0.4451 0.4330 0.183 Uiso 1 1 calc R
C27 C 0.1132(3) 0.0762(2) 0.70423(17) 0.0583(11) Uani 1 1 d .
C28 C 0.0540(3) -0.0069(3) 0.68985(16) 0.0703(12) Uani 1 1 d .
H28 H -0.0173 -0.0234 0.6737 0.084 Uiso 1 1 calc R
C29 C 0.0994(4) -0.0656(2) 0.69918(18) 0.0776(13) Uani 1 1 d .
H29 H 0.0593 -0.1210 0.6891 0.093 Uiso 1 1 calc R
C30 C 0.2046(4) -0.0402(3) 0.7236(2) 0.0775(14) Uani 1 1 d .
C31 C 0.2636(3) 0.0401(3) 0.7388(2) 0.0876(15) Uani 1 1 d .
H31 H 0.3344 0.0560 0.7559 0.105 Uiso 1 1 calc R
C32 C 0.2187(3) 0.0977(2) 0.72910(19) 0.0759(13) Uani 1 1 d .
H32 H 0.2601 0.1527 0.7394 0.091 Uiso 1 1 calc R
C33 C 0.2238(5) -0.1615(4) 0.7124(3) 0.172(3) Uani 1 1 d .
H33A H 0.1660 -0.1944 0.7359 0.258 Uiso 1 1 calc R
H33B H 0.2787 -0.1842 0.7133 0.258 Uiso 1 1 calc R
H33C H 0.1973 -0.1608 0.6689 0.258 Uiso 1 1 calc R
C34 C 0.3778(3) 0.3284(2) 0.86329(16) 0.0511(10) Uani 1 1 d .
C35 C 0.3352(3) 0.2452(2) 0.87569(17) 0.0651(11) Uani 1 1 d .
H35 H 0.2627 0.2148 0.8652 0.078 Uiso 1 1 calc R
C36 C 0.4004(3) 0.2083(2) 0.90341(17) 0.0663(12) Uani 1 1 d .
H36 H 0.3712 0.1528 0.9109 0.080 Uiso 1 1 calc R
C37 C 0.5077(3) 0.2515(3) 0.92027(17) 0.0552(10) Uani 1 1 d .
C38 C 0.5502(3) 0.3345(2) 0.91042(16) 0.0584(11) Uani 1 1 d .
H38 H 0.6221 0.3651 0.9226 0.070 Uiso 1 1 calc R
C39 C 0.4852(3) 0.3713(2) 0.88237(16) 0.0549(10) Uani 1 1 d .
H39 H 0.5146 0.4271 0.8760 0.066 Uiso 1 1 calc R
C40 C 0.6725(3) 0.2495(2) 0.96736(18) 0.0775(13) Uani 1 1 d .
H40A H 0.7110 0.2773 0.9328 0.116 Uiso 1 1 calc R
H40B H 0.7030 0.2112 0.9825 0.116 Uiso 1 1 calc R
H40C H 0.6777 0.2889 1.0015 0.116 Uiso 1 1 calc R
C41 C 0.3668(3) 0.6817(2) 0.84814(17) 0.0536(10) Uani 1 1 d .
C42 C 0.2963(3) 0.7223(2) 0.84445(17) 0.0614(11) Uani 1 1 d .
H42 H 0.2259 0.6941 0.8278 0.074 Uiso 1 1 calc R
C43 C 0.3284(3) 0.8045(3) 0.86508(18) 0.0667(12) Uani 1 1 d .
H43 H 0.2794 0.8305 0.8619 0.080 Uiso 1 1 calc R
C44 C 0.4310(3) 0.8474(3) 0.8900(2) 0.0671(12) Uani 1 1 d .
C45 C 0.5022(3) 0.8081(3) 0.8936(2) 0.0897(15) Uani 1 1 d .
H45 H 0.5728 0.8369 0.9099 0.108 Uiso 1 1 calc R
C46 C 0.4705(3) 0.7262(3) 0.8733(2) 0.0809(13) Uani 1 1 d .
H46 H 0.5199 0.7006 0.8767 0.097 Uiso 1 1 calc R
C47 C 0.4003(4) 0.9698(2) 0.9152(2) 0.1204(19) Uani 1 1 d .
H47A H 0.3702 0.9716 0.8728 0.181 Uiso 1 1 calc R
H47B H 0.4384 1.0246 0.9333 0.181 Uiso 1 1 calc R
H47C H 0.3438 0.9417 0.9413 0.181 Uiso 1 1 calc R
C48 C 0.1891(3) 0.5744(2) 0.74191(17) 0.0499(10) Uani 1 1 d .
C49 C 0.2421(3) 0.6307(2) 0.69854(18) 0.0680(12) Uani 1 1 d .
H49 H 0.3160 0.6470 0.6976 0.082 Uiso 1 1 calc R
C50 C 0.1848(4) 0.6623(2) 0.65686(19) 0.0785(13) Uani 1 1 d .
H50 H 0.2201 0.6995 0.6277 0.094 Uiso 1 1 calc R
C51 C 0.0757(4) 0.6386(3) 0.65883(19) 0.0670(12) Uani 1 1 d .
C52 C 0.0220(3) 0.5827(2) 0.70023(18) 0.0600(11) Uani 1 1 d .
H52 H -0.0521 0.5658 0.7006 0.072 Uiso 1 1 calc R
C53 C 0.0796(3) 0.5519(2) 0.74137(17) 0.0572(11) Uani 1 1 d .
H53 H 0.0432 0.5144 0.7700 0.069 Uiso 1 1 calc R
C54 C -0.0849(4) 0.6354(3) 0.5989(2) 0.1136(18) Uani 1 1 d .
H54A H -0.0973 0.5809 0.5818 0.170 Uiso 1 1 calc R
H54B H -0.1074 0.6648 0.5669 0.170 Uiso 1 1 calc R
H54C H -0.1250 0.6325 0.6355 0.170 Uiso 1 1 calc R
C55 C 1.0176(3) 0.7274(2) 0.90230(16) 0.0490(10) Uani 1 1 d .
C56 C 0.9328(3) 0.6801(2) 0.86001(16) 0.0470(9) Uani 1 1 d .
C57 C 0.9208(3) 0.5965(2) 0.86024(16) 0.0451(9) Uani 1 1 d .
C58 C 1.0004(3) 0.5825(2) 0.90109(15) 0.0431(9) Uani 1 1 d .
C59 C 0.9851(3) 0.4999(2) 0.89642(15) 0.0454(9) Uani 1 1 d .
C60 C 0.8882(3) 0.4633(2) 0.85416(16) 0.0454(9) Uani 1 1 d .
C61 C 0.7476(3) 0.3586(2) 0.80168(16) 0.0461(9) Uani 1 1 d .
C62 C 0.6861(3) 0.2744(2) 0.78159(16) 0.0489(10) Uani 1 1 d .
C63 C 0.6001(3) 0.2766(2) 0.74390(16) 0.0490(10) Uani 1 1 d .
C64 C 0.6099(3) 0.3587(2) 0.73832(16) 0.0457(9) Uani 1 1 d .
C65 C 0.5310(3) 0.3685(2) 0.69369(17) 0.0491(10) Uani 1 1 d .
C66 C 0.4623(3) 0.2929(2) 0.66697(17) 0.0519(10) Uani 1 1 d .
C67 C 1.0575(3) 0.8164(2) 0.91696(19) 0.0531(10) Uani 1 1 d .
C68 C 1.0886(3) 0.8510(2) 0.9788(2) 0.0671(12) Uani 1 1 d .
H68 H 1.0846 0.8165 1.0120 0.081 Uiso 1 1 calc R
C69 C 1.1255(3) 0.9348(3) 0.9933(2) 0.0748(13) Uani 1 1 d .
H69 H 1.1441 0.9560 1.0355 0.090 Uiso 1 1 calc R
C70 C 1.1342(3) 0.9863(3) 0.9442(2) 0.0656(12) Uani 1 1 d .
C71 C 1.1088(3) 0.9546(2) 0.8822(2) 0.0667(12) Uani 1 1 d .
H71 H 1.1173 0.9895 0.8490 0.080 Uiso 1 1 calc R
C72 C 1.0706(3) 0.8709(2) 0.86903(18) 0.0598(11) Uani 1 1 d .
H72 H 1.0532 0.8502 0.8267 0.072 Uiso 1 1 calc R
C73 C 1.1865(4) 1.1075(2) 1.0141(2) 0.1133(18) Uani 1 1 d .
H73A H 1.2395 1.0931 1.0382 0.170 Uiso 1 1 calc R
H73B H 1.1207 1.0887 1.0345 0.170 Uiso 1 1 calc R
H73C H 1.2114 1.1660 1.0121 0.170 Uiso 1 1 calc R
C74 C 0.8670(3) 0.7151(2) 0.8187(2) 0.0550(10) Uani 1 1 d .
C75 C 0.7944(3) 0.7446(2) 0.8428(2) 0.0791(13) Uani 1 1 d .
H75 H 0.7835 0.7413 0.8861 0.095 Uiso 1 1 calc R
C76 C 0.7373(4) 0.7789(3) 0.8040(3) 0.0939(16) Uani 1 1 d .
H76 H 0.6868 0.7964 0.8213 0.113 Uiso 1 1 calc R
C77 C 0.7533(5) 0.7877(3) 0.7411(3) 0.102(2) Uani 1 1 d .
C78 C 0.8244(4) 0.7590(3) 0.7165(2) 0.0997(17) Uani 1 1 d .
H78 H 0.8352 0.7637 0.6733 0.120 Uiso 1 1 calc R
C79 C 0.8819(3) 0.7225(2) 0.7540(2) 0.0772(13) Uani 1 1 d .
H79 H 0.9301 0.7032 0.7358 0.093 Uiso 1 1 calc R
C80 C 0.6212(5) 0.8431(4) 0.7172(3) 0.216(4) Uani 1 1 d .
H80A H 0.6444 0.8803 0.7545 0.324 Uiso 1 1 calc R
H80B H 0.5641 0.7939 0.7268 0.324 Uiso 1 1 calc R
H80C H 0.5960 0.8684 0.6832 0.324 Uiso 1 1 calc R
C81 C 1.0522(3) 0.4586(2) 0.92436(16) 0.0459(9) Uani 1 1 d .
C82 C 1.1368(3) 0.4992(2) 0.96930(17) 0.0553(10) Uani 1 1 d .
H82 H 1.1492 0.5532 0.9827 0.066 Uiso 1 1 calc R
C83 C 1.2039(3) 0.4619(2) 0.99501(17) 0.0604(11) Uani 1 1 d .
H83 H 1.2597 0.4907 1.0256 0.072 Uiso 1 1 calc R
C84 C 1.1881(3) 0.3826(2) 0.97544(18) 0.0538(10) Uani 1 1 d .
C85 C 1.1043(3) 0.3403(2) 0.93053(17) 0.0605(11) Uani 1 1 d .
H85 H 1.0927 0.2864 0.9173 0.073 Uiso 1 1 calc R
C86 C 1.0376(3) 0.3775(2) 0.90521(16) 0.0558(10) Uani 1 1 d .
H86 H 0.9817 0.3482 0.8748 0.067 Uiso 1 1 calc R
C87 C 1.3511(3) 0.3857(2) 1.03092(18) 0.0816(13) Uani 1 1 d .
H87A H 1.3401 0.4030 1.0729 0.122 Uiso 1 1 calc R
H87B H 1.3884 0.4330 1.0083 0.122 Uiso 1 1 calc R
H87C H 1.3930 0.3518 1.0345 0.122 Uiso 1 1 calc R
C88 C 0.7145(3) 0.2033(2) 0.79741(16) 0.0481(10) Uani 1 1 d .
C89 C 0.8192(3) 0.2075(2) 0.79503(16) 0.0599(11) Uani 1 1 d .
H89 H 0.8715 0.2560 0.7845 0.072 Uiso 1 1 calc R
C90 C 0.8479(3) 0.1410(2) 0.80800(17) 0.0620(11) Uani 1 1 d .
H90 H 0.9184 0.1449 0.8058 0.074 Uiso 1 1 calc R
C91 C 0.7707(3) 0.0691(2) 0.82418(18) 0.0590(11) Uani 1 1 d .
C92 C 0.6665(3) 0.0642(2) 0.82726(18) 0.0662(12) Uani 1 1 d .
H92 H 0.6148 0.0158 0.8387 0.079 Uiso 1 1 calc R
C93 C 0.6381(3) 0.1301(2) 0.81361(16) 0.0580(11) Uani 1 1 d .
H93 H 0.5673 0.1256 0.8153 0.070 Uiso 1 1 calc R
C94 C 0.8918(4) -0.0019(2) 0.8270(2) 0.1100(17) Uani 1 1 d .
H94A H 0.9467 0.0419 0.8523 0.165 Uiso 1 1 calc R
H94B H 0.9029 0.0046 0.7825 0.165 Uiso 1 1 calc R
H94C H 0.8949 -0.0535 0.8385 0.165 Uiso 1 1 calc R
C95 C 0.3678(3) 0.2707(2) 0.62079(17) 0.0546(10) Uani 1 1 d .
C96 C 0.3024(3) 0.3162(2) 0.61765(17) 0.0585(11) Uani 1 1 d .
H96 H 0.3202 0.3636 0.6442 0.070 Uiso 1 1 calc R
C97 C 0.2114(3) 0.2919(2) 0.57579(18) 0.0635(11) Uani 1 1 d .
H97 H 0.1688 0.3234 0.5738 0.076 Uiso 1 1 calc R
C98 C 0.1835(3) 0.2214(3) 0.53695(19) 0.0666(12) Uani 1 1 d .
C99 C 0.2455(3) 0.1748(2) 0.53834(19) 0.0761(13) Uani 1 1 d .
H99 H 0.2268 0.1275 0.5116 0.091 Uiso 1 1 calc R
C100 C 0.3369(3) 0.1996(2) 0.58050(19) 0.0680(12) Uani 1 1 d .
H100 H 0.3791 0.1678 0.5820 0.082 Uiso 1 1 calc R
C101 C 0.0576(4) 0.1330(3) 0.4564(2) 0.1151(18) Uani 1 1 d .
H10A H 0.0435 0.0857 0.4811 0.173 Uiso 1 1 calc R
H10B H 0.1135 0.1365 0.4292 0.173 Uiso 1 1 calc R
H10C H -0.0064 0.1283 0.4307 0.173 Uiso 1 1 calc R
C102 C 0.5271(3) 0.4477(2) 0.67312(18) 0.0486(10) Uani 1 1 d .
C103 C 0.5029(3) 0.5001(2) 0.71447(18) 0.0597(11) Uani 1 1 d .
H103 H 0.4896 0.4861 0.7562 0.072 Uiso 1 1 calc R
C104 C 0.4983(3) 0.5728(2) 0.6947(2) 0.0695(12) Uani 1 1 d .
H104 H 0.4825 0.6076 0.7233 0.083 Uiso 1 1 calc R
C105 C 0.5165(3) 0.5939(3) 0.6338(2) 0.0718(13) Uani 1 1 d .
C106 C 0.5427(3) 0.5444(3) 0.5918(2) 0.0807(13) Uani 1 1 d .
H106 H 0.5573 0.5597 0.5504 0.097 Uiso 1 1 calc R
C107 C 0.5473(3) 0.4709(2) 0.61170(19) 0.0666(12) Uani 1 1 d .
H107 H 0.5643 0.4368 0.5831 0.080 Uiso 1 1 calc R
C108 C 0.5372(5) 0.6968(3) 0.5587(3) 0.198(3) Uani 1 1 d .
H10D H 0.4863 0.6625 0.5256 0.297 Uiso 1 1 calc R
H10E H 0.6071 0.6964 0.5524 0.297 Uiso 1 1 calc R
H10F H 0.5391 0.7519 0.5573 0.297 Uiso 1 1 calc R
F1 F 0.10419(16) 0.40374(11) 0.65638(9) 0.0668(6) Uani 1 1 d .
F2 F -0.00355(15) 0.37045(11) 0.73835(9) 0.0633(6) Uani 1 1 d .
F3 F 0.76430(14) 0.54268(11) 0.73208(9) 0.0645(6) Uani 1 1 d .
F4 F 0.67661(15) 0.52899(11) 0.82274(10) 0.0683(6) Uani 1 1 d .
N1 N 0.0514(2) 0.26639(17) 0.69293(13) 0.0516(8) Uani 1 1 d .
N2 N 0.1895(2) 0.25134(19) 0.76386(14) 0.0566(9) Uani 1 1 d .
N3 N 0.1818(2) 0.38563(18) 0.75921(13) 0.0501(8) Uani 1 1 d .
N4 N 0.7000(2) 0.41007(16) 0.77479(13) 0.0451(7) Uani 1 1 d .
N5 N 0.8364(2) 0.38360(17) 0.84029(13) 0.0473(8) Uani 1 1 d .
N6 N 0.8521(2) 0.52296(17) 0.83128(13) 0.0450(7) Uani 1 1 d .
O1 O -0.2439(2) 0.46872(17) 0.52624(14) 0.0933(9) Uani 1 1 d .
O2 O -0.5240(3) 0.0471(2) 0.39337(18) 0.1448(15) Uani 1 1 d .
O3 O 0.2608(3) -0.0916(2) 0.73673(18) 0.1337(15) Uani 1 1 d .
O4 O 0.5632(2) 0.20693(15) 0.94551(12) 0.0742(8) Uani 1 1 d .
O5 O 0.4715(2) 0.92778(17) 0.91263(14) 0.0936(10) Uani 1 1 d .
O6 O 0.0268(2) 0.67706(17) 0.61744(13) 0.0908(9) Uani 1 1 d .
O7 O 0.7065(3) 0.8236(2) 0.69839(19) 0.1605(18) Uani 1 1 d .
O8 O 1.1686(2) 1.07029(17) 0.95164(15) 0.0941(10) Uani 1 1 d .
O9 O 1.2499(2) 0.34029(15) 0.99689(12) 0.0697(8) Uani 1 1 d .
O10 O 0.7900(2) -0.00018(15) 0.83825(13) 0.0798(8) Uani 1 1 d .
O11 O 0.0901(2) 0.20411(17) 0.49788(14) 0.0911(9) Uani 1 1 d .
O12 O 0.5069(3) 0.66697(18) 0.61880(16) 0.1115(11) Uani 1 1 d .
S1 S -0.11706(9) 0.06448(6) 0.59836(5) 0.0780(4) Uani 1 1 d .
S2 S 0.40205(8) 0.54071(6) 0.87390(5) 0.0593(3) Uani 1 1 d .
S3 S 1.08455(7) 0.67215(6) 0.94165(4) 0.0570(3) Uani 1 1 d .
S4 S 0.49374(8) 0.20979(6) 0.69534(5) 0.0649(3) Uani 1 1 d .

loop_
_atom_site_aniso_label
_atom_site_aniso_U_11
_atom_site_aniso_U_22
_atom_site_aniso_U_33
_atom_site_aniso_U_23
_atom_site_aniso_U_13
_atom_site_aniso_U_12
B1 0.058(3) 0.050(3) 0.051(3) 0.008(3) 0.000(3) 0.021(3)
B2 0.042(3) 0.040(3) 0.060(3) 0.008(2) 0.001(2) 0.017(2)
C1 0.074(3) 0.065(3) 0.070(3) -0.003(2) -0.019(2) 0.036(3)
C2 0.070(3) 0.053(3) 0.047(3) 0.003(2) -0.007(2) 0.028(2)
C3 0.063(3) 0.049(3) 0.052(3) 0.003(2) -0.004(2) 0.024(2)
C4 0.062(3) 0.051(3) 0.055(3) -0.002(2) -0.012(2) 0.021(2)
C5 0.061(3) 0.051(3) 0.053(3) 0.012(2) 0.000(2) 0.025(2)
C6 0.058(3) 0.048(3) 0.056(3) 0.008(2) -0.001(2) 0.020(2)
C7 0.051(3) 0.051(3) 0.056(3) 0.007(2) -0.003(2) 0.020(2)
C8 0.047(3) 0.052(3) 0.052(3) 0.013(2) -0.004(2) 0.018(2)
C9 0.048(2) 0.050(3) 0.051(3) 0.009(2) -0.004(2) 0.015(2)
C10 0.050(3) 0.048(3) 0.051(3) 0.011(2) 0.003(2) 0.019(2)
C11 0.047(2) 0.060(3) 0.046(3) 0.012(2) 0.000(2) 0.023(2)
C12 0.043(2) 0.055(3) 0.050(3) 0.011(2) -0.001(2) 0.018(2)
C13 0.083(3) 0.064(3) 0.074(3) -0.013(3) -0.026(3) 0.038(3)
C14 0.112(4) 0.082(4) 0.088(4) -0.020(3) -0.038(3) 0.055(3)
C15 0.135(5) 0.088(4) 0.103(4) -0.033(3) -0.058(4) 0.067(4)
C16 0.133(5) 0.089(4) 0.104(4) -0.027(3) -0.069(4) 0.056(4)
C17 0.104(4) 0.093(4) 0.145(5) -0.037(4) -0.060(4) 0.056(3)
C18 0.109(4) 0.091(4) 0.119(4) -0.038(3) -0.048(3) 0.058(3)
C19 0.227(7) 0.153(6) 0.150(6) -0.063(5) -0.114(5) 0.093(5)
C20 0.063(3) 0.056(3) 0.043(3) 0.003(2) -0.008(2) 0.025(2)
C21 0.095(3) 0.088(3) 0.060(3) 0.012(3) 0.015(3) 0.058(3)
C22 0.109(4) 0.101(4) 0.064(3) 0.031(3) 0.021(3) 0.067(3)
C23 0.082(3) 0.074(3) 0.069(3) 0.015(3) 0.004(3) 0.049(3)
C24 0.088(3) 0.082(3) 0.063(3) 0.013(3) 0.019(3) 0.053(3)
C25 0.080(3) 0.076(3) 0.053(3) 0.012(2) 0.006(2) 0.042(3)
C26 0.195(6) 0.123(4) 0.085(4) 0.045(3) 0.008(4) 0.100(4)
C27 0.068(3) 0.050(3) 0.057(3) 0.009(2) -0.002(2) 0.023(3)
C28 0.082(3) 0.069(3) 0.059(3) -0.001(2) -0.025(2) 0.032(3)
C29 0.109(4) 0.058(3) 0.068(3) 0.000(2) -0.024(3) 0.039(3)
C30 0.100(4) 0.067(4) 0.085(4) 0.019(3) 0.000(3) 0.054(3)
C31 0.070(3) 0.069(3) 0.129(4) 0.028(3) 0.000(3) 0.031(3)
C32 0.067(3) 0.055(3) 0.108(4) 0.021(3) -0.001(3) 0.025(3)
C33 0.290(9) 0.159(6) 0.114(5) 0.005(5) -0.006(5) 0.144(7)
C34 0.051(3) 0.045(3) 0.053(3) 0.010(2) -0.002(2) 0.013(2)
C35 0.044(3) 0.057(3) 0.082(3) 0.020(2) -0.014(2) 0.007(2)
C36 0.065(3) 0.052(3) 0.079(3) 0.018(2) -0.013(2) 0.020(2)
C37 0.052(3) 0.064(3) 0.052(3) 0.007(2) -0.010(2) 0.026(3)
C38 0.051(3) 0.057(3) 0.064(3) 0.008(2) -0.007(2) 0.019(2)
C39 0.055(3) 0.051(3) 0.057(3) 0.009(2) -0.003(2) 0.017(2)
C40 0.066(3) 0.086(3) 0.081(3) 0.014(3) -0.020(3) 0.033(3)
C41 0.046(3) 0.056(3) 0.058(3) 0.008(2) -0.007(2) 0.019(2)
C42 0.052(3) 0.065(3) 0.066(3) 0.002(2) -0.001(2) 0.022(2)
C43 0.060(3) 0.065(3) 0.082(3) 0.009(3) 0.003(2) 0.030(3)
C44 0.057(3) 0.050(3) 0.094(3) 0.010(3) 0.002(3) 0.020(3)
C45 0.057(3) 0.056(3) 0.145(4) -0.008(3) -0.023(3) 0.014(3)
C46 0.057(3) 0.061(3) 0.125(4) 0.000(3) -0.020(3) 0.028(3)
C47 0.115(4) 0.064(3) 0.191(6) -0.008(3) 0.002(4) 0.048(3)
C48 0.049(3) 0.050(3) 0.052(3) 0.010(2) 0.005(2) 0.018(2)
C49 0.054(3) 0.080(3) 0.070(3) 0.022(3) 0.005(2) 0.023(3)
C50 0.076(3) 0.088(3) 0.075(3) 0.038(3) 0.007(3) 0.031(3)
C51 0.066(3) 0.081(3) 0.064(3) 0.016(3) -0.006(3) 0.040(3)
C52 0.057(3) 0.064(3) 0.065(3) 0.017(2) 0.003(2) 0.028(2)
C53 0.055(3) 0.060(3) 0.059(3) 0.010(2) 0.005(2) 0.023(2)
C54 0.109(4) 0.145(5) 0.096(4) 0.022(3) -0.027(3) 0.062(4)
C55 0.050(2) 0.044(2) 0.051(3) 0.007(2) -0.002(2) 0.016(2)
C56 0.049(2) 0.043(2) 0.051(3) 0.008(2) -0.003(2) 0.021(2)
C57 0.043(2) 0.045(3) 0.046(2) 0.010(2) 0.0018(19) 0.015(2)
C58 0.045(2) 0.040(2) 0.040(2) 0.0040(18) -0.0004(18) 0.011(2)
C59 0.046(2) 0.047(3) 0.042(2) 0.0082(19) -0.0002(19) 0.015(2)
C60 0.046(2) 0.044(3) 0.047(2) 0.010(2) 0.002(2) 0.017(2)
C61 0.046(2) 0.045(3) 0.046(2) 0.004(2) -0.002(2) 0.016(2)
C62 0.047(2) 0.042(3) 0.057(3) 0.005(2) 0.001(2) 0.016(2)
C63 0.043(2) 0.041(2) 0.057(3) 0.007(2) -0.006(2) 0.009(2)
C64 0.046(2) 0.042(2) 0.048(2) 0.007(2) 0.001(2) 0.015(2)
C65 0.048(2) 0.043(3) 0.055(3) 0.003(2) -0.002(2) 0.018(2)
C66 0.056(3) 0.046(3) 0.057(3) 0.009(2) -0.002(2) 0.024(2)
C67 0.057(3) 0.048(3) 0.051(3) 0.004(2) -0.005(2) 0.017(2)
C68 0.081(3) 0.052(3) 0.063(3) 0.006(2) -0.005(2) 0.021(2)
C69 0.089(3) 0.061(3) 0.063(3) -0.008(3) -0.008(3) 0.018(3)
C70 0.063(3) 0.047(3) 0.077(4) -0.005(3) -0.004(3) 0.011(2)
C71 0.073(3) 0.052(3) 0.072(3) 0.010(3) -0.003(3) 0.021(2)
C72 0.063(3) 0.055(3) 0.057(3) -0.002(2) -0.008(2) 0.019(2)
C73 0.136(5) 0.058(3) 0.118(4) -0.031(3) -0.002(4) 0.009(3)
C74 0.061(3) 0.043(2) 0.057(3) -0.001(2) -0.004(2) 0.017(2)
C75 0.081(3) 0.070(3) 0.091(4) 0.000(3) 0.003(3) 0.035(3)
C76 0.091(4) 0.082(4) 0.126(5) 0.002(4) -0.019(4) 0.057(3)
C77 0.111(5) 0.067(4) 0.136(6) -0.002(4) -0.048(4) 0.051(3)
C78 0.134(5) 0.083(4) 0.082(4) 0.015(3) -0.038(4) 0.047(4)
C79 0.085(3) 0.078(3) 0.071(3) 0.010(3) -0.001(3) 0.033(3)
C80 0.254(8) 0.175(6) 0.268(8) -0.064(6) -0.146(7) 0.173(6)
C81 0.046(2) 0.041(2) 0.049(2) 0.005(2) -0.004(2) 0.015(2)
C82 0.059(3) 0.047(3) 0.060(3) 0.001(2) -0.007(2) 0.023(2)
C83 0.058(3) 0.062(3) 0.059(3) -0.002(2) -0.013(2) 0.023(2)
C84 0.050(3) 0.060(3) 0.057(3) 0.011(2) 0.001(2) 0.027(2)
C85 0.060(3) 0.054(3) 0.068(3) -0.001(2) -0.009(2) 0.025(2)
C86 0.053(3) 0.054(3) 0.059(3) 0.001(2) -0.013(2) 0.021(2)
C87 0.068(3) 0.100(4) 0.087(3) -0.001(3) -0.022(3) 0.048(3)
C88 0.046(3) 0.044(3) 0.052(2) 0.0057(19) 0.000(2) 0.014(2)
C89 0.056(3) 0.047(3) 0.074(3) 0.015(2) 0.005(2) 0.015(2)
C90 0.048(3) 0.054(3) 0.088(3) 0.015(2) 0.007(2) 0.022(2)
C91 0.066(3) 0.045(3) 0.072(3) 0.005(2) -0.003(2) 0.028(3)
C92 0.063(3) 0.044(3) 0.091(3) 0.015(2) 0.005(2) 0.017(2)
C93 0.047(3) 0.046(3) 0.079(3) 0.009(2) 0.001(2) 0.014(2)
C94 0.107(4) 0.082(4) 0.173(5) 0.034(3) 0.032(4) 0.067(3)
C95 0.056(3) 0.047(3) 0.056(3) 0.004(2) -0.009(2) 0.015(2)
C96 0.057(3) 0.055(3) 0.062(3) -0.002(2) -0.011(2) 0.022(2)
C97 0.069(3) 0.062(3) 0.061(3) 0.002(2) -0.014(2) 0.031(2)
C98 0.068(3) 0.062(3) 0.059(3) -0.002(2) -0.019(2) 0.016(3)
C99 0.084(3) 0.056(3) 0.081(3) -0.013(2) -0.026(3) 0.024(3)
C100 0.075(3) 0.052(3) 0.077(3) -0.003(2) -0.014(3) 0.028(2)
C101 0.126(5) 0.111(4) 0.083(4) -0.027(3) -0.046(3) 0.027(4)
C102 0.049(2) 0.047(3) 0.050(3) 0.002(2) -0.001(2) 0.019(2)
C103 0.064(3) 0.066(3) 0.057(3) 0.006(2) 0.004(2) 0.033(2)
C104 0.082(3) 0.067(3) 0.076(3) 0.005(3) 0.007(3) 0.046(3)
C105 0.097(4) 0.059(3) 0.072(3) 0.016(3) 0.001(3) 0.043(3)
C106 0.121(4) 0.073(3) 0.063(3) 0.020(3) 0.011(3) 0.052(3)
C107 0.087(3) 0.068(3) 0.055(3) 0.004(2) 0.003(2) 0.041(3)
C108 0.379(10) 0.132(5) 0.140(6) 0.087(5) 0.074(6) 0.147(6)
F1 0.0831(16) 0.0605(14) 0.0542(14) 0.0142(12) -0.0027(12) 0.0242(12)
F2 0.0569(14) 0.0601(14) 0.0719(15) -0.0004(11) 0.0006(12) 0.0216(12)
F3 0.0602(14) 0.0546(14) 0.0692(15) 0.0202(12) -0.0116(11) 0.0114(11)
F4 0.0563(14) 0.0576(14) 0.0906(16) -0.0091(12) -0.0009(12) 0.0233(12)
N1 0.054(2) 0.051(2) 0.051(2) 0.0067(17) -0.0049(17) 0.0224(18)
N2 0.056(2) 0.054(2) 0.055(2) 0.0066(18) -0.0093(18) 0.0171(19)
N3 0.051(2) 0.048(2) 0.052(2) 0.0103(17) -0.0046(16) 0.0210(18)
N4 0.0405(19) 0.0380(19) 0.054(2) 0.0097(16) -0.0046(16) 0.0122(16)
N5 0.048(2) 0.042(2) 0.050(2) 0.0082(16) -0.0003(16) 0.0156(17)
N6 0.0431(19) 0.0385(19) 0.053(2) 0.0088(16) -0.0039(16) 0.0157(16)
O1 0.126(3) 0.099(2) 0.085(2) 0.0262(19) 0.0106(19) 0.074(2)
O2 0.179(4) 0.113(3) 0.138(3) -0.047(2) -0.101(3) 0.073(3)
O3 0.220(4) 0.073(3) 0.124(3) 0.005(2) -0.014(3) 0.078(3)
O4 0.069(2) 0.0703(19) 0.084(2) 0.0105(16) -0.0210(16) 0.0308(17)
O5 0.080(2) 0.050(2) 0.145(3) -0.0013(19) 0.0023(19) 0.0196(18)
O6 0.091(2) 0.103(2) 0.086(2) 0.0332(18) -0.0103(19) 0.045(2)
O7 0.199(4) 0.115(3) 0.189(4) -0.003(3) -0.095(3) 0.104(3)
O8 0.108(3) 0.048(2) 0.104(3) -0.0116(18) 0.006(2) 0.0059(18)
O9 0.0658(19) 0.076(2) 0.0762(19) -0.0003(15) -0.0181(15) 0.0415(17)
O10 0.082(2) 0.0588(19) 0.112(2) 0.0226(16) 0.0100(18) 0.0396(17)
O11 0.091(2) 0.085(2) 0.083(2) -0.0133(18) -0.0384(19) 0.0260(19)
O12 0.166(3) 0.073(2) 0.116(3) 0.026(2) 0.006(2) 0.067(2)
S1 0.0922(9) 0.0597(7) 0.0819(8) -0.0090(6) -0.0285(7) 0.0352(7)
S2 0.0562(7) 0.0544(7) 0.0643(7) 0.0083(6) -0.0097(5) 0.0190(6)
S3 0.0579(7) 0.0512(7) 0.0567(7) 0.0023(5) -0.0108(5) 0.0169(6)
S4 0.0611(7) 0.0438(6) 0.0816(8) 0.0025(6) -0.0157(6) 0.0137(6)

loop_
_atom_type_symbol
_atom_type_description
_atom_type_scat_dispersion_real
_atom_type_scat_dispersion_imag
_atom_type_scat_source
C C 0.0033 0.0016 'International Tables Vol C Tables 4.2.6.8 and 6.1.1.4'
H H 0.0000 0.0000 'International Tables Vol C Tables 4.2.6.8 and 6.1.1.4'
B B 0.0013 0.0007 'International Tables Vol C Tables 4.2.6.8 and 6.1.1.4'
N N 0.0061 0.0033 'International Tables Vol C Tables 4.2.6.8 and 6.1.1.4'
O O 0.0106 0.0060 'International Tables Vol C Tables 4.2.6.8 and 6.1.1.4'
F F 0.0171 0.0103 'International Tables Vol C Tables 4.2.6.8 and 6.1.1.4'
S S 0.1246 0.1234 'International Tables Vol C Tables 4.2.6.8 and 6.1.1.4'

loop_
_geom_angle_atom_site_label_1
_geom_angle_atom_site_label_2
_geom_angle_atom_site_label_3
_geom_angle
F1 B1 F2 111.6(3)
F1 B1 N3 110.8(3)
F2 B1 N3 110.5(3)
F1 B1 N1 110.2(3)
F2 B1 N1 108.6(3)
N3 B1 N1 105.0(3)
F3 B2 F4 111.1(3)
F3 B2 N6 111.7(3)
F4 B2 N6 109.0(3)
F3 B2 N4 109.7(3)
F4 B2 N4 110.3(3)
N6 B2 N4 104.9(3)
C2 C1 C13 129.1(4)
C2 C1 S1 113.8(3)
C13 C1 S1 117.1(3)
C1 C2 C3 110.6(3)
C1 C2 C20 121.5(3)
C3 C2 C20 127.7(3)
N1 C3 C2 136.9(4)
N1 C3 C4 109.2(3)
C2 C3 C4 113.7(4)
C5 C4 C3 109.5(3)
C5 C4 S1 139.0(3)
C3 C4 S1 111.4(3)
C4 C5 C6 104.1(3)
C4 C5 C27 130.1(4)
C6 C5 C27 125.7(4)
N2 C6 N1 124.2(3)
N2 C6 C5 124.9(4)
N1 C6 C5 110.9(3)
N2 C7 N3 124.4(3)
N2 C7 C8 123.7(4)
N3 C7 C8 111.8(3)
C9 C8 C7 103.2(3)
C9 C8 C34 131.0(4)
C7 C8 C34 125.7(3)
C8 C9 C10 110.4(3)
C8 C9 S2 138.2(3)
C10 C9 S2 111.4(3)
N3 C10 C9 109.3(3)
N3 C10 C11 137.1(3)
C9 C10 C11 113.5(3)
C12 C11 C10 111.0(3)
C12 C11 C48 123.0(3)
C10 C11 C48 125.9(3)
C11 C12 C41 130.4(3)
C11 C12 S2 113.3(3)
C41 C12 S2 116.3(3)
C14 C13 C18 117.5(4)
C14 C13 C1 121.1(4)
C18 C13 C1 121.4(4)
C15 C14 C13 121.8(4)
C15 C14 H14 119.1
C13 C14 H14 119.1
C16 C15 C14 119.2(4)
C16 C15 H15 120.4
C14 C15 H15 120.4
C15 C16 C17 120.9(5)
C15 C16 O2 126.3(5)
C17 C16 O2 112.8(5)
C18 C17 C16 119.6(5)
C18 C17 H17 120.2
C16 C17 H17 120.2
C17 C18 C13 121.0(4)
C17 C18 H18 119.5
C13 C18 H18 119.5
O2 C19 H19A 109.5
O2 C19 H19B 109.5
H19A C19 H19B 109.5
O2 C19 H19C 109.5
H19A C19 H19C 109.5
H19B C19 H19C 109.5
C21 C20 C25 116.9(4)
C21 C20 C2 119.1(4)
C25 C20 C2 123.8(4)
C20 C21 C22 122.4(4)
C20 C21 H21 118.8
C22 C21 H21 118.8
C23 C22 C21 119.1(4)
C23 C22 H22 120.5
C21 C22 H22 120.5
C22 C23 C24 120.5(4)
C22 C23 O1 124.1(4)
C24 C23 O1 115.4(4)
C23 C24 C25 119.3(4)
C23 C24 H24 120.3
C25 C24 H24 120.3
C24 C25 C20 121.6(4)
C24 C25 H25 119.2
C20 C25 H25 119.2
O1 C26 H26A 109.5
O1 C26 H26B 109.5
H26A C26 H26B 109.5
O1 C26 H26C 109.5
H26A C26 H26C 109.5
H26B C26 H26C 109.5
C32 C27 C28 117.2(4)
C32 C27 C5 121.4(4)
C28 C27 C5 121.4(4)
C29 C28 C27 121.3(4)
C29 C28 H28 119.3
C27 C28 H28 119.3
C30 C29 C28 118.6(4)
C30 C29 H29 120.7
C28 C29 H29 120.7
C31 C30 C29 121.2(4)
C31 C30 O3 113.3(5)
C29 C30 O3 125.5(5)
C30 C31 C32 119.9(4)
C30 C31 H31 120.1
C32 C31 H31 120.1
C31 C32 C27 121.8(4)
C31 C32 H32 119.1
C27 C32 H32 119.1
O3 C33 H33A 109.5
O3 C33 H33B 109.5
H33A C33 H33B 109.5
O3 C33 H33C 109.5
H33A C33 H33C 109.5
H33B C33 H33C 109.5
C39 C34 C35 117.2(3)
C39 C34 C8 121.0(3)
C35 C34 C8 121.8(3)
C36 C35 C34 120.2(4)
C36 C35 H35 119.9
C34 C35 H35 119.9
C37 C36 C35 121.6(4)
C37 C36 H36 119.2
C35 C36 H36 119.2
O4 C37 C36 115.4(4)
O4 C37 C38 125.7(4)
C36 C37 C38 118.9(4)
C39 C38 C37 119.5(4)
C39 C38 H38 120.3
C37 C38 H38 120.3
C38 C39 C34 122.5(4)
C38 C39 H39 118.8
C34 C39 H39 118.8
O4 C40 H40A 109.5
O4 C40 H40B 109.5
H40A C40 H40B 109.5
O4 C40 H40C 109.5
H40A C40 H40C 109.5
H40B C40 H40C 109.5
C42 C41 C46 117.2(4)
C42 C41 C12 122.3(4)
C46 C41 C12 120.4(4)
C41 C42 C43 121.4(4)
C41 C42 H42 119.3
C43 C42 H42 119.3
C44 C43 C42 120.7(4)
C44 C43 H43 119.6
C42 C43 H43 119.6
C43 C44 O5 126.1(4)
C43 C44 C45 118.7(4)
O5 C44 C45 115.2(4)
C44 C45 C46 120.8(4)
C44 C45 H45 119.6
C46 C45 H45 119.6
C41 C46 C45 121.3(4)
C41 C46 H46 119.3
C45 C46 H46 119.3
O5 C47 H47A 109.5
O5 C47 H47B 109.5
H47A C47 H47B 109.5
O5 C47 H47C 109.5
H47A C47 H47C 109.5
H47B C47 H47C 109.5
C53 C48 C49 117.7(3)
C53 C48 C11 122.6(3)
C49 C48 C11 119.7(3)
C50 C49 C48 120.2(4)
C50 C49 H49 119.9
C48 C49 H49 119.9
C51 C50 C49 119.7(4)
C51 C50 H50 120.1
C49 C50 H50 120.1
C52 C51 C50 121.0(4)
C52 C51 O6 123.8(4)
C50 C51 O6 115.1(4)
C51 C52 C53 118.6(4)
C51 C52 H52 120.7
C53 C52 H52 120.7
C52 C53 C48 122.6(4)
C52 C53 H53 118.7
C48 C53 H53 118.7
O6 C54 H54A 109.5
O6 C54 H54B 109.5
H54A C54 H54B 109.5
O6 C54 H54C 109.5
H54A C54 H54C 109.5
H54B C54 H54C 109.5
C56 C55 C67 128.3(3)
C56 C55 S3 114.1(3)
C67 C55 S3 117.7(3)
C55 C56 C57 110.4(3)
C55 C56 C74 123.3(3)
C57 C56 C74 126.3(3)
N6 C57 C56 137.3(3)
N6 C57 C58 109.1(3)
C56 C57 C58 113.5(3)
C59 C58 C57 109.6(3)
C59 C58 S3 139.5(3)
C57 C58 S3 111.0(3)
C58 C59 C60 103.8(3)
C58 C59 C81 129.1(3)
C60 C59 C81 127.0(3)
N5 C60 N6 123.3(3)
N5 C60 C59 125.6(3)
N6 C60 C59 111.0(3)
N5 C61 N4 125.0(3)
N5 C61 C62 124.4(3)
N4 C61 C62 110.6(3)
C63 C62 C61 104.8(3)
C63 C62 C88 129.1(3)
C61 C62 C88 126.1(3)
C62 C63 C64 109.5(3)
C62 C63 S4 138.1(3)
C64 C63 S4 111.9(3)
N4 C64 C63 109.7(3)
N4 C64 C65 136.2(3)
C63 C64 C65 114.0(3)
C66 C65 C64 110.2(3)
C66 C65 C102 123.3(3)
C64 C65 C102 126.2(3)
C65 C66 C95 130.8(3)
C65 C66 S4 113.5(3)
C95 C66 S4 115.7(3)
C68 C67 C72 116.1(4)
C68 C67 C55 122.2(4)
C72 C67 C55 121.6(4)
C69 C68 C67 122.7(4)
C69 C68 H68 118.7
C67 C68 H68 118.7
C70 C69 C68 118.9(4)
C70 C69 H69 120.5
C68 C69 H69 120.5
C71 C70 O8 114.9(4)
C71 C70 C69 120.1(4)
O8 C70 C69 125.1(4)
C70 C71 C72 119.9(4)
C70 C71 H71 120.0
C72 C71 H71 120.0
C71 C72 C67 122.1(4)
C71 C72 H72 118.9
C67 C72 H72 118.9
O8 C73 H73A 109.5
O8 C73 H73B 109.5
H73A C73 H73B 109.5
O8 C73 H73C 109.5
H73A C73 H73C 109.5
H73B C73 H73C 109.5
C75 C74 C79 117.4(4)
C75 C74 C56 122.5(4)
C79 C74 C56 120.0(4)
C74 C75 C76 121.3(4)
C74 C75 H75 119.3
C76 C75 H75 119.3
C77 C76 C75 121.3(5)
C77 C76 H76 119.3
C75 C76 H76 119.3
C78 C77 C76 118.2(5)
C78 C77 O7 114.4(6)
C76 C77 O7 127.5(6)
C77 C78 C79 121.9(5)
C77 C78 H78 119.0
C79 C78 H78 119.0
C74 C79 C78 119.8(4)
C74 C79 H79 120.1
C78 C79 H79 120.1
O7 C80 H80A 109.5
O7 C80 H80B 109.5
H80A C80 H80B 109.5
O7 C80 H80C 109.5
H80A C80 H80C 109.5
H80B C80 H80C 109.5
C82 C81 C86 116.8(3)
C82 C81 C59 121.0(3)
C86 C81 C59 122.1(3)
C81 C82 C83 122.0(3)
C81 C82 H82 119.0
C83 C82 H82 119.0
C84 C83 C82 120.1(4)
C84 C83 H83 119.9
C82 C83 H83 119.9
O9 C84 C83 125.1(4)
O9 C84 C85 115.6(4)
C83 C84 C85 119.3(3)
C86 C85 C84 120.4(4)
C86 C85 H85 119.8
C84 C85 H85 119.8
C85 C86 C81 121.4(3)
C85 C86 H86 119.3
C81 C86 H86 119.3
O9 C87 H87A 109.5
O9 C87 H87B 109.5
H87A C87 H87B 109.5
O9 C87 H87C 109.5
H87A C87 H87C 109.5
H87B C87 H87C 109.5
C89 C88 C93 117.9(3)
C89 C88 C62 120.2(3)
C93 C88 C62 121.8(3)
C90 C89 C88 121.6(3)
C90 C89 H89 119.2
C88 C89 H89 119.2
C91 C90 C89 119.3(4)
C91 C90 H90 120.3
C89 C90 H90 120.3
O10 C91 C92 115.9(4)
O10 C91 C90 124.3(4)
C92 C91 C90 119.8(4)
C91 C92 C93 120.7(4)
C91 C92 H92 119.7
C93 C92 H92 119.7
C92 C93 C88 120.6(4)
C92 C93 H93 119.7
C88 C93 H93 119.7
O10 C94 H94A 109.5
O10 C94 H94B 109.5
H94A C94 H94B 109.5
O10 C94 H94C 109.5
H94A C94 H94C 109.5
H94B C94 H94C 109.5
C96 C95 C100 117.3(3)
C96 C95 C66 122.0(3)
C100 C95 C66 120.6(4)
C97 C96 C95 120.9(4)
C97 C96 H96 119.5
C95 C96 H96 119.5
C98 C97 C96 120.1(4)
C98 C97 H97 119.9
C96 C97 H97 119.9
C99 C98 C97 121.0(4)
C99 C98 O11 125.0(4)
C97 C98 O11 114.0(4)
C98 C99 C100 118.5(4)
C98 C99 H99 120.7
C100 C99 H99 120.7
C99 C100 C95 122.2(4)
C99 C100 H100 118.9
C95 C100 H100 118.9
O11 C101 H10A 109.5
O11 C101 H10B 109.5
H10A C101 H10B 109.5
O11 C101 H10C 109.5
H10A C101 H10C 109.5
H10B C101 H10C 109.5
C103 C102 C107 117.9(4)
C103 C102 C65 121.4(4)
C107 C102 C65 120.7(4)
C104 C103 C102 120.9(4)
C104 C103 H103 119.6
C102 C103 H103 119.6
C105 C104 C103 120.4(4)
C105 C104 H104 119.8
C103 C104 H104 119.8
C104 C105 C106 120.4(4)
C104 C105 O12 115.4(4)
C106 C105 O12 124.2(4)
C105 C106 C107 119.2(4)
C105 C106 H106 120.4
C107 C106 H106 120.4
C102 C107 C106 121.2(4)
C102 C107 H107 119.4
C106 C107 H107 119.4
O12 C108 H10D 109.5
O12 C108 H10E 109.5
H10D C108 H10E 109.5
O12 C108 H10F 109.5
H10D C108 H10F 109.5
H10E C108 H10F 109.5
C3 N1 C6 106.1(3)
C3 N1 B1 130.7(3)
C6 N1 B1 123.2(3)
C6 N2 C7 119.5(3)
C10 N3 C7 105.2(3)
C10 N3 B1 131.4(3)
C7 N3 B1 123.3(3)
C64 N4 C61 105.4(3)
C64 N4 B2 131.6(3)
C61 N4 B2 122.9(3)
C61 N5 C60 119.1(3)
C57 N6 C60 106.3(3)
C57 N6 B2 128.7(3)
C60 N6 B2 124.6(3)
C23 O1 C26 118.0(3)
C16 O2 C19 117.3(4)
C33 O3 C30 117.8(5)
C37 O4 C40 117.7(3)
C44 O5 C47 118.1(3)
C51 O6 C54 117.3(3)
C77 O7 C80 117.7(6)
C70 O8 C73 118.6(3)
C84 O9 C87 117.9(3)
C91 O10 C94 117.7(3)
C98 O11 C101 116.8(3)
C105 O12 C108 117.8(4)
C4 S1 C1 90.47(19)
C9 S2 C12 90.69(18)
C58 S3 C55 90.98(17)
C63 S4 C66 90.48(18)

loop_
_geom_bond_atom_site_label_1
_geom_bond_atom_site_label_2
_geom_bond_distance
B1 F1 1.375(4)
B1 F2 1.378(4)
B1 N3 1.560(5)
B1 N1 1.573(5)
B2 F3 1.374(4)
B2 F4 1.390(4)
B2 N6 1.552(4)
B2 N4 1.555(4)
C1 C2 1.382(4)
C1 C13 1.475(5)
C1 S1 1.753(4)
C2 C3 1.413(4)
C2 C20 1.488(4)
C3 N1 1.371(4)
C3 C4 1.418(4)
C4 C5 1.382(4)
C4 S1 1.726(3)
C5 C6 1.438(4)
C5 C27 1.463(5)
C6 N2 1.321(4)
C6 N1 1.394(4)
C7 N2 1.324(4)
C7 N3 1.392(4)
C7 C8 1.442(4)
C8 C9 1.373(4)
C8 C34 1.462(4)
C9 C10 1.414(4)
C9 S2 1.725(4)
C10 N3 1.373(4)
C10 C11 1.419(4)
C11 C12 1.379(4)
C11 C48 1.491(4)
C12 C41 1.474(4)
C12 S2 1.759(3)
C13 C14 1.389(5)
C13 C18 1.401(5)
C14 C15 1.389(5)
C14 H14 0.9300
C15 C16 1.365(6)
C15 H15 0.9300
C16 C17 1.386(6)
C16 O2 1.392(5)
C17 C18 1.382(5)
C17 H17 0.9300
C18 H18 0.9300
C19 O2 1.402(5)
C19 H19A 0.9600
C19 H19B 0.9600
C19 H19C 0.9600
C20 C21 1.379(4)
C20 C25 1.385(4)
C21 C22 1.383(4)
C21 H21 0.9300
C22 C23 1.358(5)
C22 H22 0.9300
C23 C24 1.378(5)
C23 O1 1.380(4)
C24 C25 1.381(4)
C24 H24 0.9300
C25 H25 0.9300
C26 O1 1.428(4)
C26 H26A 0.9600
C26 H26B 0.9600
C26 H26C 0.9600
C27 C32 1.387(5)
C27 C28 1.391(4)
C28 C29 1.391(5)
C28 H28 0.9300
C29 C30 1.375(5)
C29 H29 0.9300
C30 C31 1.354(5)
C30 O3 1.396(5)
C31 C32 1.369(5)
C31 H31 0.9300
C32 H32 0.9300
C33 O3 1.220(5)
C33 H33A 0.9600
C33 H33B 0.9600
C33 H33C 0.9600
C34 C39 1.385(4)
C34 C35 1.401(4)
C35 C36 1.380(4)
C35 H35 0.9300
C36 C37 1.376(4)
C36 H36 0.9300
C37 O4 1.361(4)
C37 C38 1.385(4)
C38 C39 1.380(4)
C38 H38 0.9300
C39 H39 0.9300
C40 O4 1.418(4)
C40 H40A 0.9600
C40 H40B 0.9600
C40 H40C 0.9600
C41 C42 1.378(4)
C41 C46 1.381(5)
C42 C43 1.390(4)
C42 H42 0.9300
C43 C44 1.363(5)
C43 H43 0.9300
C44 O5 1.367(4)
C44 C45 1.370(5)
C45 C46 1.384(5)
C45 H45 0.9300
C46 H46 0.9300
C47 O5 1.408(4)
C47 H47A 0.9600
C47 H47B 0.9600
C47 H47C 0.9600
C48 C53 1.377(4)
C48 C49 1.395(4)
C49 C50 1.388(4)
C49 H49 0.9300
C50 C51 1.375(5)
C50 H50 0.9300
C51 C52 1.365(5)
C51 O6 1.391(4)
C52 C53 1.375(4)
C52 H52 0.9300
C53 H53 0.9300
C54 O6 1.428(4)
C54 H54A 0.9600
C54 H54B 0.9600
C54 H54C 0.9600
C55 C56 1.378(4)
C55 C67 1.467(4)
C55 S3 1.740(3)
C56 C57 1.418(4)
C56 C74 1.499(4)
C57 N6 1.373(4)
C57 C58 1.424(4)
C58 C59 1.386(4)
C58 S3 1.719(3)
C59 C60 1.445(4)
C59 C81 1.459(4)
C60 N5 1.326(4)
C60 N6 1.392(4)
C61 N5 1.319(4)
C61 N4 1.398(4)
C61 C62 1.435(4)
C62 C63 1.370(4)
C62 C88 1.475(4)
C63 C64 1.409(4)
C63 S4 1.719(3)
C64 N4 1.377(4)
C64 C65 1.430(4)
C65 C66 1.383(4)
C65 C102 1.488(4)
C66 C95 1.467(4)
C66 S4 1.772(3)
C67 C68 1.385(4)
C67 C72 1.388(4)
C68 C69 1.384(4)
C68 H68 0.9300
C69 C70 1.378(5)
C69 H69 0.9300
C70 C71 1.367(5)
C70 O8 1.374(4)
C71 C72 1.379(4)
C71 H71 0.9300
C72 H72 0.9300
C73 O8 1.410(4)
C73 H73A 0.9600
C73 H73B 0.9600
C73 H73C 0.9600
C74 C75 1.376(5)
C74 C79 1.390(5)
C75 C76 1.382(5)
C75 H75 0.9300
C76 C77 1.356(6)
C76 H76 0.9300
C77 C78 1.355(6)
C77 O7 1.362(5)
C78 C79 1.395(5)
C78 H78 0.9300
C79 H79 0.9300
C80 O7 1.388(6)
C80 H80A 0.9600
C80 H80B 0.9600
C80 H80C 0.9600
C81 C82 1.382(4)
C81 C86 1.404(4)
C82 C83 1.388(4)
C82 H82 0.9300
C83 C84 1.372(4)
C83 H83 0.9300
C84 O9 1.367(4)
C84 C85 1.381(4)
C85 C86 1.380(4)
C85 H85 0.9300
C86 H86 0.9300
C87 O9 1.427(4)
C87 H87A 0.9600
C87 H87B 0.9600
C87 H87C 0.9600
C88 C89 1.388(4)
C88 C93 1.390(4)
C89 C90 1.386(4)
C89 H89 0.9300
C90 C91 1.379(4)
C90 H90 0.9300
C91 O10 1.371(4)
C91 C92 1.377(5)
C92 C93 1.379(4)
C92 H92 0.9300
C93 H93 0.9300
C94 O10 1.417(4)
C94 H94A 0.9600
C94 H94B 0.9600
C94 H94C 0.9600
C95 C96 1.388(4)
C95 C100 1.394(4)
C96 C97 1.378(4)
C96 H96 0.9300
C97 C98 1.374(5)
C97 H97 0.9300
C98 C99 1.365(5)
C98 O11 1.382(4)
C99 C100 1.385(5)
C99 H99 0.9300
C100 H100 0.9300
C101 O11 1.407(4)
C101 H10A 0.9600
C101 H10B 0.9600
C101 H10C 0.9600
C102 C103 1.380(4)
C102 C107 1.380(4)
C103 C104 1.377(4)
C103 H103 0.9300
C104 C105 1.358(5)
C104 H104 0.9300
C105 C106 1.367(5)
C105 O12 1.380(4)
C106 C107 1.392(4)
C106 H106 0.9300
C107 H107 0.9300
C108 O12 1.411(5)
C108 H10D 0.9600
C108 H10E 0.9600
C108 H10F 0.9600
